data_7224693
loop_
_publ_author_name
'Safin, Damir A.'
'Robeyns, Koen'
'Babashkina, Maria G.'
'Filinchuk, Yaroslav'
'Rotaru, Aurelian'
'Jureschi, Catalin'
'Mitoraj, Mariusz P.'
'Hooper, James'
'Brela, Mateusz'
'Garcia, Yann'

_publ_section_title
;
 Polymorphism driven optical properties of an anil dye
;
_journal_issue 38
_journal_name_full CrystEngComm
_journal_page_first 7249
_journal_paper_doi 10.1039/C6CE00266H
_journal_volume 18
_journal_year 2016
_chemical_formula_moiety 'C26 H22 N2 O4'
_chemical_formula_sum 'C26 H22 N2 O4'
_chemical_formula_weight 426.46
_chemical_name_systematic
; 
 ? 
;
_space_group_IT_number 14
_symmetry_cell_setting monoclinic
_symmetry_space_group_name_Hall '-P 2yn'
_symmetry_space_group_name_H-M 'P 1 21/n 1'
_atom_sites_solution_hydrogens geom
_atom_sites_solution_primary direct
_atom_sites_solution_secondary difmap
_audit_creation_method SHELXL-97
_audit_update_record
;
2015-11-30 deposited with the CCDC.
2016-03-02 downloaded from the CCDC.
;
_cell_angle_alpha 90.00
_cell_angle_beta 112.293(9)
_cell_angle_gamma 90.00
_cell_formula_units_Z 2
_cell_length_a 6.7362(6)
_cell_length_b 24.2039(15)
_cell_length_c 6.8686(5)
_cell_measurement_reflns_used 3241
_cell_measurement_temperature 150(2)
_cell_measurement_theta_max 25.7756
_cell_measurement_theta_min 2.5194
_cell_volume 1036.17(15)
_computing_cell_refinement
;
CrysAlisPro, Agilent Technologies,
Version 1.171.35.19 (release 27-10-2011 CrysAlis171 .NET)
(compiled Oct 27 2011,15:02:11)
;
_computing_data_collection MAR
_computing_data_reduction
;
CrysAlisPro, Agilent Technologies,
Version 1.171.35.19 (release 27-10-2011 CrysAlis171 .NET)
(compiled Oct 27 2011,15:02:11)
;
_computing_structure_refinement 'SHELXL-97 (Sheldrick, 1997)'
_computing_structure_solution 'SHELXS-97 (Sheldrick, 1990)'
_diffrn_ambient_temperature 150(2)
_diffrn_measured_fraction_theta_full 0.994
_diffrn_measured_fraction_theta_max 0.975
_diffrn_measurement_device_type 'MAR345 image plate'
_diffrn_measurement_method '132 images, \D\F 1.5\% '
_diffrn_radiation_monochromator 'Zr filter'
_diffrn_radiation_source 'Rigaku UltraX 18 rotating anode'
_diffrn_radiation_type MoK\a
_diffrn_radiation_wavelength 0.71073
_diffrn_reflns_av_R_equivalents 0.0547
_diffrn_reflns_av_sigmaI/netI 0.0421
_diffrn_reflns_limit_h_max 7
_diffrn_reflns_limit_h_min -8
_diffrn_reflns_limit_k_max 29
_diffrn_reflns_limit_k_min -28
_diffrn_reflns_limit_l_max 8
_diffrn_reflns_limit_l_min -8
_diffrn_reflns_number 7641
_diffrn_reflns_theta_full 25.24
_diffrn_reflns_theta_max 25.83
_diffrn_reflns_theta_min 3.31
_exptl_absorpt_coefficient_mu 0.093
_exptl_absorpt_correction_T_max 1.00000
_exptl_absorpt_correction_T_min 0.96948
_exptl_absorpt_correction_type multi-scan
_exptl_absorpt_process_details
;
CrysAlisPro, Agilent Technologies,
Version 1.171.35.19 (release 27-10-2011 CrysAlis171 .NET)
(compiled Oct 27 2011,15:02:11)
Empirical absorption correction using spherical harmonics,
 implemented in SCALE3 ABSPACK scaling algorithm.
;
_exptl_crystal_colour yellow
_exptl_crystal_density_diffrn 1.367
_exptl_crystal_density_method 'not measured'
_exptl_crystal_description block
_exptl_crystal_F_000 448
_exptl_crystal_size_max 0.22
_exptl_crystal_size_mid 0.11
_exptl_crystal_size_min 0.11
_refine_diff_density_max 0.185
_refine_diff_density_min -0.268
_refine_diff_density_rms 0.061
_refine_ls_extinction_method none
_refine_ls_goodness_of_fit_ref 1.074
_refine_ls_hydrogen_treatment constr
_refine_ls_matrix_type full
_refine_ls_number_parameters 147
_refine_ls_number_reflns 1954
_refine_ls_number_restraints 0
_refine_ls_restrained_S_all 1.074
_refine_ls_R_factor_all 0.0519
_refine_ls_R_factor_gt 0.0411
_refine_ls_shift/su_max 0.001
_refine_ls_shift/su_mean 0.000
_refine_ls_structure_factor_coef Fsqd
_refine_ls_weighting_details 'calc w=1/[\s^2^(Fo^2^)+(0.0475P)^2^+0.3181P] where P=(Fo^2^+2Fc^2^)/3'
_refine_ls_weighting_scheme calc
_refine_ls_wR_factor_gt 0.0985
_refine_ls_wR_factor_ref 0.1073
_reflns_number_gt 1608
_reflns_number_total 1954
_reflns_threshold_expression >2sigma(I)
_cod_data_source_file c6ce00266h4.cif
_cod_data_source_block safin197yel
_cod_depositor_comments 'Adding full bibliography for 7224692--7224693.cif.'
_cod_original_cell_volume 1036.17(13)
_cod_original_sg_symbol_H-M 'P 21/n'
_cod_database_code 7224693

loop_
_symmetry_equiv_pos_as_xyz
'x, y, z'
'-x+1/2, y+1/2, -z+1/2'
'-x, -y, -z'
'x-1/2, -y-1/2, z-1/2'

loop_
_atom_site_label
_atom_site_type_symbol
_atom_site_fract_x
_atom_site_fract_y
_atom_site_fract_z
_atom_site_U_iso_or_equiv
_atom_site_adp_type
_atom_site_occupancy
_atom_site_symmetry_multiplicity
_atom_site_calc_flag
_atom_site_refinement_flags
C1 C 0.9200(3) 1.01230(6) 1.2285(2) 0.0234(4) Uani 1 1 d .
H1 H 0.9623 1.0343 1.3521 0.028 Uiso 1 1 calc R
C2 C 0.7510(3) 0.97675(7) 1.1836(2) 0.0258(4) Uani 1 1 d .
H2 H 0.6783 0.9740 1.2777 0.031 Uiso 1 1 calc R
C3 C 0.6829(3) 0.94423(6) 1.0008(2) 0.0240(4) Uani 1 1 d .
H3 H 0.5646 0.9199 0.9717 0.029 Uiso 1 1 calc R
C4 C 0.7870(2) 0.94763(6) 0.8644(2) 0.0210(3) Uani 1 1 d .
C5 C 0.9673(2) 0.98348(6) 0.9079(2) 0.0204(3) Uani 1 1 d .
N6 N 0.7297(2) 0.91433(5) 0.6819(2) 0.0233(3) Uani 1 1 d .
C7 C 0.5323(2) 0.90724(6) 0.5613(2) 0.0225(3) Uani 1 1 d .
H7 H 0.4238 0.9248 0.5958 0.027 Uiso 1 1 calc R
C8 C 0.4702(2) 0.87325(6) 0.3740(2) 0.0211(3) Uani 1 1 d .
C9 C 0.2540(2) 0.87040(6) 0.2367(3) 0.0248(4) Uani 1 1 d .
H9 H 0.1480 0.8896 0.2701 0.030 Uiso 1 1 calc R
C10 C 0.1952(3) 0.84026(7) 0.0552(3) 0.0260(4) Uani 1 1 d .
H10 H 0.0485 0.8385 -0.0364 0.031 Uiso 1 1 calc R
C11 C 0.3502(3) 0.81189(6) 0.0032(2) 0.0240(4) Uani 1 1 d .
H11 H 0.3081 0.7909 -0.1230 0.029 Uiso 1 1 calc R
C12 C 0.5637(2) 0.81445(6) 0.1353(2) 0.0216(4) Uani 1 1 d .
C13 C 0.6265(2) 0.84487(6) 0.3230(2) 0.0207(3) Uani 1 1 d .
O14 O 0.72913(17) 0.79033(5) 0.09830(17) 0.0277(3) Uani 1 1 d .
C15 C 0.6786(3) 0.76148(7) -0.0961(3) 0.0303(4) Uani 1 1 d .
H15A H 0.5787 0.7313 -0.1043 0.046 Uiso 1 1 calc R
H15B H 0.8103 0.7463 -0.1037 0.046 Uiso 1 1 calc R
H15C H 0.6120 0.7870 -0.2135 0.046 Uiso 1 1 calc R
O16 O 0.83740(17) 0.84656(5) 0.44538(18) 0.0283(3) Uani 1 1 d .
H16 H 0.8565 0.8671 0.5496 0.042 Uiso 1 1 calc R

loop_
_atom_site_aniso_label
_atom_site_aniso_U_11
_atom_site_aniso_U_22
_atom_site_aniso_U_33
_atom_site_aniso_U_23
_atom_site_aniso_U_13
_atom_site_aniso_U_12
C1 0.0291(8) 0.0221(8) 0.0175(8) -0.0008(6) 0.0071(6) 0.0015(6)
C2 0.0297(9) 0.0268(8) 0.0221(8) 0.0024(6) 0.0114(7) 0.0002(7)
C3 0.0256(8) 0.0214(8) 0.0236(8) 0.0014(6) 0.0077(7) -0.0022(6)
C4 0.0235(8) 0.0178(7) 0.0186(8) 0.0012(6) 0.0045(6) 0.0024(6)
C5 0.0239(8) 0.0164(7) 0.0179(7) 0.0026(6) 0.0046(6) 0.0035(6)
N6 0.0272(7) 0.0198(7) 0.0208(7) -0.0005(5) 0.0068(6) -0.0014(5)
C7 0.0246(8) 0.0184(7) 0.0244(8) 0.0016(6) 0.0092(7) 0.0004(6)
C8 0.0227(8) 0.0167(7) 0.0221(8) 0.0019(6) 0.0067(6) -0.0020(6)
C9 0.0228(8) 0.0221(8) 0.0280(8) 0.0007(7) 0.0082(7) 0.0019(6)
C10 0.0207(8) 0.0240(8) 0.0267(9) 0.0011(7) 0.0013(6) -0.0006(6)
C11 0.0268(9) 0.0197(8) 0.0214(8) -0.0017(6) 0.0044(7) -0.0027(6)
C12 0.0219(8) 0.0179(8) 0.0246(8) 0.0007(6) 0.0083(6) 0.0001(6)
C13 0.0195(8) 0.0179(7) 0.0215(8) 0.0009(6) 0.0041(6) -0.0011(6)
O14 0.0240(6) 0.0306(6) 0.0259(6) -0.0093(5) 0.0064(5) 0.0013(5)
C15 0.0325(9) 0.0301(9) 0.0268(9) -0.0118(7) 0.0094(7) -0.0028(7)
O16 0.0207(6) 0.0334(7) 0.0250(6) -0.0098(5) 0.0021(5) 0.0005(5)

loop_
_atom_type_symbol
_atom_type_description
_atom_type_scat_dispersion_real
_atom_type_scat_dispersion_imag
_atom_type_scat_source
C C 0.0033 0.0016 'International Tables Vol C Tables 4.2.6.8 and 6.1.1.4'
H H 0.0000 0.0000 'International Tables Vol C Tables 4.2.6.8 and 6.1.1.4'
N N 0.0061 0.0033 'International Tables Vol C Tables 4.2.6.8 and 6.1.1.4'
O O 0.0106 0.0060 'International Tables Vol C Tables 4.2.6.8 and 6.1.1.4'

loop_
_geom_angle_atom_site_label_1
_geom_angle_atom_site_label_2
_geom_angle_atom_site_label_3
_geom_angle
_geom_angle_site_symmetry_1
_geom_angle_site_symmetry_3
C2 C1 C5 120.43(14) . 3_777
C2 C1 H1 119.8 . .
C5 C1 H1 119.8 3_777 .
C1 C2 C3 121.11(15) . .
C1 C2 H2 119.4 . .
C3 C2 H2 119.4 . .
C4 C3 C2 120.01(15) . .
C4 C3 H3 120.0 . .
C2 C3 H3 120.0 . .
C3 C4 N6 122.23(14) . .
C3 C4 C5 120.57(14) . .
N6 C4 C5 117.13(14) . .
C1 C5 C5 119.14(17) 3_777 3_777
C1 C5 C4 122.13(14) 3_777 .
C5 C5 C4 118.72(18) 3_777 .
C7 N6 C4 121.03(13) . .
N6 C7 C8 121.87(14) . .
N6 C7 H7 119.1 . .
C8 C7 H7 119.1 . .
C9 C8 C13 119.45(14) . .
C9 C8 C7 120.03(14) . .
C13 C8 C7 120.46(13) . .
C10 C9 C8 120.42(15) . .
C10 C9 H9 119.8 . .
C8 C9 H9 119.8 . .
C9 C10 C11 120.44(15) . .
C9 C10 H10 119.8 . .
C11 C10 H10 119.8 . .
C12 C11 C10 120.05(14) . .
C12 C11 H11 120.0 . .
C10 C11 H11 120.0 . .
O14 C12 C11 125.40(14) . .
O14 C12 C13 114.39(13) . .
C11 C12 C13 120.19(14) . .
O16 C13 C12 117.84(13) . .
O16 C13 C8 122.71(13) . .
C12 C13 C8 119.43(14) . .
C12 O14 C15 117.46(12) . .
O14 C15 H15A 109.5 . .
O14 C15 H15B 109.5 . .
H15A C15 H15B 109.5 . .
O14 C15 H15C 109.5 . .
H15A C15 H15C 109.5 . .
H15B C15 H15C 109.5 . .
C13 O16 H16 109.5 . .

loop_
_geom_bond_atom_site_label_1
_geom_bond_atom_site_label_2
_geom_bond_distance
_geom_bond_site_symmetry_2
C1 C2 1.366(2) .
C1 C5 1.415(2) 3_777
C1 H1 0.9500 .
C2 C3 1.403(2) .
C2 H2 0.9500 .
C3 C4 1.370(2) .
C3 H3 0.9500 .
C4 N6 1.415(2) .
C4 C5 1.429(2) .
C5 C1 1.415(2) 3_777
C5 C5 1.418(3) 3_777
N6 C7 1.2837(19) .
C7 C8 1.449(2) .
C7 H7 0.9500 .
C8 C9 1.405(2) .
C8 C13 1.408(2) .
C9 C10 1.367(2) .
C9 H9 0.9500 .
C10 C11 1.404(2) .
C10 H10 0.9500 .
C11 C12 1.380(2) .
C11 H11 0.9500 .
C12 O14 1.3643(19) .
C12 C13 1.404(2) .
C13 O16 1.3494(18) .
O14 C15 1.4286(19) .
C15 H15A 0.9800 .
C15 H15B 0.9800 .
C15 H15C 0.9800 .
O16 H16 0.8400 .

loop_
_geom_torsion_atom_site_label_1
_geom_torsion_atom_site_label_2
_geom_torsion_atom_site_label_3
_geom_torsion_atom_site_label_4
_geom_torsion
_geom_torsion_site_symmetry_1
_geom_torsion_site_symmetry_4
C5 C1 C2 C3 -0.9(2) 3_777 .
C1 C2 C3 C4 0.3(2) . .
C2 C3 C4 N6 177.68(14) . .
C2 C3 C4 C5 1.0(2) . .
C3 C4 C5 C1 179.45(14) . 3_777
N6 C4 C5 C1 2.6(2) . 3_777
C3 C4 C5 C5 -1.7(2) . 3_777
N6 C4 C5 C5 -178.53(16) . 3_777
C3 C4 N6 C7 44.7(2) . .
C5 C4 N6 C7 -138.50(15) . .
C4 N6 C7 C8 -179.90(13) . .
N6 C7 C8 C9 -174.49(14) . .
N6 C7 C8 C13 2.6(2) . .
C13 C8 C9 C10 0.2(2) . .
C7 C8 C9 C10 177.29(14) . .
C8 C9 C10 C11 -0.2(2) . .
C9 C10 C11 C12 -0.2(2) . .
C10 C11 C12 O14 -177.62(15) . .
C10 C11 C12 C13 0.7(2) . .
O14 C12 C13 O16 -0.7(2) . .
C11 C12 C13 O16 -179.25(14) . .
O14 C12 C13 C8 177.73(13) . .
C11 C12 C13 C8 -0.8(2) . .
C9 C8 C13 O16 178.74(14) . .
C7 C8 C13 O16 1.6(2) . .
C9 C8 C13 C12 0.4(2) . .
C7 C8 C13 C12 -176.77(14) . .
C11 C12 O14 C15 2.1(2) . .
C13 C12 O14 C15 -176.32(13) . .
